data_7221754
loop_
_publ_author_name
'Tang, Gui-Mei'
'Wang, Jin-Hua'
'Zhao, Chao'
'Wang, Yong-Tao'
'Cui, Yue-Zhi'
'Cheng, Fei-Yue'
'Ng, Seik Weng'

_publ_section_title
;
 Multi odd--even effects on cell parameters, melting points, and optical
 properties of chiral crystal solids based on S-naproxen
;
_journal_issue 38
_journal_name_full CrystEngComm
_journal_page_first 7258
_journal_paper_doi 10.1039/C5CE01345C
_journal_volume 17
_journal_year 2015
_chemical_absolute_configuration rm
_chemical_formula_sum 'C17 H20 O3'
_chemical_formula_weight 272.33
_chemical_name_systematic
; 
 ? 
;
_space_group_IT_number 19
_symmetry_cell_setting orthorhombic
_symmetry_space_group_name_Hall 'P 2ac 2ab'
_symmetry_space_group_name_H-M 'P 21 21 21'
_atom_sites_solution_hydrogens geom
_atom_sites_solution_primary direct
_atom_sites_solution_secondary difmap
_audit_creation_method SHELXL-97
_audit_update_record
;
2015-08-05 deposited with the CCDC.
2015-08-10 downloaded from the CCDC.
;
_cell_angle_alpha 90.00
_cell_angle_beta 90.00
_cell_angle_gamma 90.00
_cell_formula_units_Z 4
_cell_length_a 5.6809(12)
_cell_length_b 8.0485(17)
_cell_length_c 33.742(7)
_cell_measurement_reflns_used 3501
_cell_measurement_temperature 298(2)
_cell_measurement_theta_max 22.62
_cell_measurement_theta_min 2.41
_cell_volume 1542.8(6)
_computing_cell_refinement 'Bruker SMART'
_computing_data_collection 'Bruker SMART'
_computing_data_reduction 'Bruker SAINT'
_computing_molecular_graphics 'Bruker SHELXTL'
_computing_publication_material 'Bruker SHELXTL'
_computing_structure_refinement 'SHELXL-97 (Sheldrick, 1997)'
_computing_structure_solution 'SHELXS-97 (Sheldrick, 1990)'
_diffrn_ambient_temperature 298(2)
_diffrn_measured_fraction_theta_full 0.996
_diffrn_measured_fraction_theta_max 0.996
_diffrn_measurement_device_type 'CCD area detector'
_diffrn_measurement_method 'phi and omega scans'
_diffrn_radiation_monochromator graphite
_diffrn_radiation_source 'fine-focus sealed tube'
_diffrn_radiation_type MoK\a
_diffrn_radiation_wavelength 0.71073
_diffrn_reflns_av_R_equivalents 0.0295
_diffrn_reflns_av_sigmaI/netI 0.0257
_diffrn_reflns_limit_h_max 7
_diffrn_reflns_limit_h_min -7
_diffrn_reflns_limit_k_max 10
_diffrn_reflns_limit_k_min -9
_diffrn_reflns_limit_l_max 43
_diffrn_reflns_limit_l_min -43
_diffrn_reflns_number 13524
_diffrn_reflns_theta_full 27.54
_diffrn_reflns_theta_max 27.54
_diffrn_reflns_theta_min 2.41
_exptl_absorpt_coefficient_mu 0.079
_exptl_absorpt_correction_T_max 0.9921
_exptl_absorpt_correction_T_min 0.9843
_exptl_absorpt_correction_type none
_exptl_crystal_colour colorless
_exptl_crystal_density_diffrn 1.172
_exptl_crystal_density_method 'not measured'
_exptl_crystal_description needle
_exptl_crystal_F_000 584
_exptl_crystal_size_max 0.20
_exptl_crystal_size_mid 0.20
_exptl_crystal_size_min 0.10
_refine_diff_density_max 0.174
_refine_diff_density_min -0.157
_refine_diff_density_rms 0.028
_refine_ls_abs_structure_details 'Flack H D (1983), Acta Cryst. A39, 876-881'
_refine_ls_abs_structure_Flack 2(2)
_refine_ls_extinction_method none
_refine_ls_goodness_of_fit_ref 1.068
_refine_ls_hydrogen_treatment mixed
_refine_ls_matrix_type full
_refine_ls_number_parameters 181
_refine_ls_number_reflns 3561
_refine_ls_number_restraints 0
_refine_ls_restrained_S_all 1.068
_refine_ls_R_factor_all 0.0753
_refine_ls_R_factor_gt 0.0505
_refine_ls_shift/su_max 0.000
_refine_ls_shift/su_mean 0.000
_refine_ls_structure_factor_coef Fsqd
_refine_ls_weighting_details 'calc w=1/[\s^2^(Fo^2^)+(0.0707P)^2^+0.1834P] where P=(Fo^2^+2Fc^2^)/3'
_refine_ls_weighting_scheme calc
_refine_ls_wR_factor_gt 0.1393
_refine_ls_wR_factor_ref 0.1551
_reflns_number_gt 2430
_reflns_number_total 3561
_reflns_threshold_expression >2sigma(I)
_cod_data_source_file c5ce01345c2.cif
_cod_data_source_block compound_4
_cod_depositor_comments
;
The following automatic conversions were performed:

'_chemical_absolute_configuration' value 'RM' changed to 'rm'
according to
/usr/data/users/saulius/crontab/automatic-downloads/rss-feeds/RSC/lib/dictionaries/cif_core.dic
dictionary named 'cif_core.dic' version 2.4.2 from 2011-04-26.

'_symmetry_cell_setting' value 'Orthorhombic' changed to
'orthorhombic' according to
/usr/data/users/saulius/crontab/automatic-downloads/rss-feeds/RSC/lib/dictionaries/cif_core.dic
dictionary named 'cif_core.dic' version 2.4.2 from 2011-04-26.

Automatic conversion script
Id: cif_fix_values 3271 2015-04-21 07:52:19Z andrius 

 Adding full bibliography for 7221751--7221756.cif.
;
_cod_original_sg_symbol_H-M P2(1)2(1)2(1)
_cod_database_code 7221754

loop_
_symmetry_equiv_pos_as_xyz
'x, y, z'
'-x+1/2, -y, z+1/2'
'-x, y+1/2, -z+1/2'
'x+1/2, -y+1/2, -z'

loop_
_atom_site_label
_atom_site_type_symbol
_atom_site_fract_x
_atom_site_fract_y
_atom_site_fract_z
_atom_site_U_iso_or_equiv
_atom_site_adp_type
_atom_site_occupancy
_atom_site_symmetry_multiplicity
_atom_site_calc_flag
_atom_site_refinement_flags
O1 O -0.1901(3) -0.8062(2) -0.29986(5) 0.0818(5) Uani 1 1 d .
O2 O -0.1643(4) -1.0093(4) -0.02510(7) 0.1162(8) Uani 1 1 d .
O3 O -0.5169(4) -1.0047(2) -0.05456(5) 0.0807(5) Uani 1 1 d .
C1 C -0.0771(4) -0.8702(3) -0.23217(7) 0.0637(6) Uani 1 1 d .
H1A H 0.0552 -0.9293 -0.2402 0.076 Uiso 1 1 calc R
C2 C -0.2206(4) -0.8007(3) -0.25986(7) 0.0637(6) Uani 1 1 d .
C3 C -0.4252(4) -0.7121(3) -0.24773(8) 0.0739(7) Uani 1 1 d .
H3A H -0.5233 -0.6644 -0.2666 0.089 Uiso 1 1 calc R
C4 C -0.4772(4) -0.6972(3) -0.20890(7) 0.0698(6) Uani 1 1 d .
H4A H -0.6128 -0.6402 -0.2015 0.084 Uiso 1 1 calc R
C5 C -0.3315(4) -0.7657(3) -0.17899(6) 0.0576(5) Uani 1 1 d .
C6 C -0.3772(4) -0.7464(3) -0.13815(7) 0.0634(6) Uani 1 1 d .
H6A H -0.5143 -0.6927 -0.1302 0.076 Uiso 1 1 calc R
C7 C -0.2246(4) -0.8047(3) -0.10978(7) 0.0618(6) Uani 1 1 d .
C8 C -0.0224(4) -0.8915(3) -0.12256(7) 0.0690(6) Uani 1 1 d .
H8A H 0.0822 -0.9323 -0.1037 0.083 Uiso 1 1 calc R
C9 C 0.0235(4) -0.9170(3) -0.16137(7) 0.0686(6) Uani 1 1 d .
H9A H 0.1562 -0.9774 -0.1686 0.082 Uiso 1 1 calc R
C10 C -0.1273(4) -0.8534(3) -0.19119(7) 0.0575(5) Uani 1 1 d .
C11 C 0.0172(6) -0.8813(5) -0.31441(9) 0.0998(9) Uani 1 1 d .
H11A H 0.0172 -0.8773 -0.3428 0.150 Uiso 1 1 calc R
H11B H 0.0233 -0.9950 -0.3058 0.150 Uiso 1 1 calc R
H11C H 0.1520 -0.8228 -0.3045 0.150 Uiso 1 1 calc R
C12 C -0.2716(5) -0.7770(3) -0.06607(7) 0.0739(7) Uani 1 1 d .
H12A H -0.4180 -0.7136 -0.0635 0.089 Uiso 1 1 calc R
C13 C -0.0739(7) -0.6784(5) -0.04565(10) 0.1176(12) Uani 1 1 d .
H13A H -0.1119 -0.6635 -0.0182 0.176 Uiso 1 1 calc R
H13B H -0.0581 -0.5718 -0.0581 0.176 Uiso 1 1 calc R
H13C H 0.0716 -0.7383 -0.0479 0.176 Uiso 1 1 calc R
C14 C -0.3053(5) -0.9416(4) -0.04584(7) 0.0751(7) Uani 1 1 d .
C15 C -0.5761(7) -1.1681(4) -0.04003(10) 0.1057(11) Uani 1 1 d .
H15A H -0.4679 -1.1983 -0.0190 0.127 Uiso 1 1 calc R
H15B H -0.7336 -1.1660 -0.0290 0.127 Uiso 1 1 calc R
C16 C -0.566(2) -1.2861(5) -0.06946(18) 0.282(5) Uani 1 1 d .
H16B H -0.4477 -1.3629 -0.0598 0.338 Uiso 1 1 calc R
H16A H -0.7145 -1.3443 -0.0666 0.338 Uiso 1 1 calc R
C17 C -0.5325(16) -1.2871(6) -0.10659(14) 0.194(3) Uani 1 1 d .
H17A H -0.5221 -1.3998 -0.1157 0.291 Uiso 1 1 calc R
H17B H -0.3887 -1.2298 -0.1126 0.291 Uiso 1 1 calc R
H17C H -0.6615 -1.2325 -0.1196 0.291 Uiso 1 1 calc R

loop_
_atom_site_aniso_label
_atom_site_aniso_U_11
_atom_site_aniso_U_22
_atom_site_aniso_U_33
_atom_site_aniso_U_23
_atom_site_aniso_U_13
_atom_site_aniso_U_12
O1 0.0817(12) 0.0873(12) 0.0763(11) 0.0103(9) -0.0020(9) 0.0061(10)
O2 0.0907(14) 0.142(2) 0.1163(16) 0.0471(15) -0.0097(12) 0.0202(15)
O3 0.0874(13) 0.0780(11) 0.0766(10) 0.0062(8) -0.0021(9) -0.0028(11)
C1 0.0528(12) 0.0563(12) 0.0821(15) 0.0071(11) -0.0011(10) 0.0035(10)
C2 0.0570(13) 0.0599(13) 0.0743(14) 0.0086(10) -0.0041(10) -0.0082(11)
C3 0.0619(15) 0.0715(15) 0.0883(16) 0.0102(13) -0.0172(13) 0.0017(12)
C4 0.0473(12) 0.0717(14) 0.0905(16) 0.0044(12) -0.0044(11) 0.0085(11)
C5 0.0427(10) 0.0500(11) 0.0801(14) 0.0043(10) -0.0042(10) -0.0009(9)
C6 0.0487(11) 0.0563(12) 0.0852(15) -0.0005(11) -0.0014(11) 0.0001(10)
C7 0.0552(12) 0.0562(12) 0.0740(13) 0.0036(10) -0.0043(10) -0.0072(10)
C8 0.0596(14) 0.0697(14) 0.0777(15) 0.0132(12) -0.0059(12) 0.0073(12)
C9 0.0541(13) 0.0663(14) 0.0853(16) 0.0121(12) -0.0027(12) 0.0126(11)
C10 0.0476(11) 0.0480(11) 0.0769(13) 0.0082(9) 0.0017(10) -0.0023(9)
C11 0.089(2) 0.118(2) 0.0920(18) 0.0004(17) 0.0071(17) 0.007(2)
C12 0.0686(15) 0.0732(15) 0.0800(15) -0.0102(12) -0.0024(12) -0.0012(13)
C13 0.117(3) 0.121(3) 0.114(2) -0.024(2) -0.019(2) -0.028(2)
C14 0.0721(16) 0.0871(17) 0.0662(14) 0.0047(12) 0.0058(13) 0.0108(15)
C15 0.125(3) 0.089(2) 0.103(2) 0.0243(17) 0.0175(19) -0.016(2)
C16 0.595(16) 0.080(3) 0.171(4) -0.008(3) 0.153(8) -0.081(6)
C17 0.346(9) 0.108(3) 0.128(3) -0.020(3) -0.039(5) -0.001(5)

loop_
_atom_type_symbol
_atom_type_description
_atom_type_scat_dispersion_real
_atom_type_scat_dispersion_imag
_atom_type_scat_source
C C 0.0033 0.0016 'International Tables Vol C Tables 4.2.6.8 and 6.1.1.4'
H H 0.0000 0.0000 'International Tables Vol C Tables 4.2.6.8 and 6.1.1.4'
O O 0.0106 0.0060 'International Tables Vol C Tables 4.2.6.8 and 6.1.1.4'

loop_
_geom_angle_atom_site_label_1
_geom_angle_atom_site_label_2
_geom_angle_atom_site_label_3
_geom_angle
C2 O1 C11 117.7(2)
C14 O3 C15 118.7(3)
C2 C1 C10 120.6(2)
C2 C1 H1A 119.7
C10 C1 H1A 119.7
C1 C2 O1 126.2(2)
C1 C2 C3 119.9(2)
O1 C2 C3 113.9(2)
C4 C3 C2 120.2(2)
C4 C3 H3A 119.9
C2 C3 H3A 119.9
C3 C4 C5 122.0(2)
C3 C4 H4A 119.0
C5 C4 H4A 119.0
C6 C5 C4 123.0(2)
C6 C5 C10 119.27(19)
C4 C5 C10 117.7(2)
C7 C6 C5 121.8(2)
C7 C6 H6A 119.1
C5 C6 H6A 119.1
C6 C7 C8 118.0(2)
C6 C7 C12 121.1(2)
C8 C7 C12 120.9(2)
C9 C8 C7 121.9(2)
C9 C8 H8A 119.0
C7 C8 H8A 119.0
C8 C9 C10 121.1(2)
C8 C9 H9A 119.5
C10 C9 H9A 119.5
C9 C10 C5 117.9(2)
C9 C10 C1 122.4(2)
C5 C10 C1 119.67(19)
O1 C11 H11A 109.5
O1 C11 H11B 109.5
H11A C11 H11B 109.5
O1 C11 H11C 109.5
H11A C11 H11C 109.5
H11B C11 H11C 109.5
C14 C12 C7 109.6(2)
C14 C12 C13 110.2(2)
C7 C12 C13 112.5(2)
C14 C12 H12A 108.1
C7 C12 H12A 108.1
C13 C12 H12A 108.1
C12 C13 H13A 109.5
C12 C13 H13B 109.5
H13A C13 H13B 109.5
C12 C13 H13C 109.5
H13A C13 H13C 109.5
H13B C13 H13C 109.5
O2 C14 O3 123.9(3)
O2 C14 C12 125.6(3)
O3 C14 C12 110.5(2)
C16 C15 O3 112.0(3)
C16 C15 H15A 109.2
O3 C15 H15A 109.2
C16 C15 H15B 109.2
O3 C15 H15B 109.2
H15A C15 H15B 107.9
C17 C16 C15 136.5(4)
C17 C16 H16B 103.0
C15 C16 H16B 103.0
C17 C16 H16A 103.0
C15 C16 H16A 103.0
H16B C16 H16A 105.1
C16 C17 H17A 109.5
C16 C17 H17B 109.5
H17A C17 H17B 109.5
C16 C17 H17C 109.5
H17A C17 H17C 109.5
H17B C17 H17C 109.5

loop_
_geom_bond_atom_site_label_1
_geom_bond_atom_site_label_2
_geom_bond_distance
O1 C2 1.362(3)
O1 C11 1.412(4)
O2 C14 1.195(3)
O3 C14 1.338(3)
O3 C15 1.443(4)
C1 C2 1.360(3)
C1 C10 1.418(3)
C1 H1A 0.9300
C2 C3 1.424(3)
C3 C4 1.348(3)
C3 H3A 0.9300
C4 C5 1.417(3)
C4 H4A 0.9300
C5 C6 1.411(3)
C5 C10 1.418(3)
C6 C7 1.374(3)
C6 H6A 0.9300
C7 C8 1.412(3)
C7 C12 1.515(3)
C8 C9 1.351(3)
C8 H8A 0.9300
C9 C10 1.418(3)
C9 H9A 0.9300
C11 H11A 0.9600
C11 H11B 0.9600
C11 H11C 0.9600
C12 C14 1.502(4)
C12 C13 1.538(4)
C12 H12A 0.9800
C13 H13A 0.9600
C13 H13B 0.9600
C13 H13C 0.9600
C15 C16 1.375(6)
C15 H15A 0.9700
C15 H15B 0.9700
C16 C17 1.267(6)
C16 H16B 0.9700
C16 H16A 0.9700
C17 H17A 0.9600
C17 H17B 0.9600
C17 H17C 0.9600
